data_4020051
loop_
_publ_author_name
'Shengming Ma'
'Lianghua Lu'
'Ping Lu'

_journal_name_full 'Journal of Organic Chemistry'
_journal_page_first 1063
_journal_page_last 1065
_journal_paper_doi 10.1021/jo048430l
_journal_volume 70
_journal_year 2005
_chemical_formula_sum 'C17 H16 O6'
_chemical_formula_weight 316.30
_space_group_IT_number 14
_symmetry_cell_setting monoclinic
_symmetry_space_group_name_Hall '-P 2yn'
_symmetry_space_group_name_H-M 'P 1 21/n 1'
_atom_sites_solution_hydrogens geom
_atom_sites_solution_primary direct
_atom_sites_solution_secondary difmap
_cell_angle_alpha 90.00
_cell_angle_beta 104.516(2)
_cell_angle_gamma 90.00
_cell_formula_units_Z 4
_cell_length_a 9.4395(11)
_cell_length_b 11.5890(14)
_cell_length_c 15.0764(18)
_cell_measurement_reflns_used 1413
_cell_measurement_temperature 293(2)
_cell_measurement_theta_max 41.520
_cell_measurement_theta_min 4.488
_cell_volume 1596.6(3)
_diffrn_ambient_temperature 293(2)
_diffrn_detector_area_resol_mean ?
_diffrn_measurement_device_type 'CCD area detector'
_diffrn_measurement_method 'phi and omega scans'
_diffrn_radiation_monochromator graphite
_diffrn_radiation_source 'fine-focus sealed tube'
_diffrn_radiation_type MoK\a
_diffrn_radiation_wavelength 0.71073
_diffrn_reflns_av_R_equivalents 0.0605
_diffrn_reflns_av_sigmaI/netI 0.0829
_diffrn_reflns_limit_h_max 12
_diffrn_reflns_limit_h_min -9
_diffrn_reflns_limit_k_max 15
_diffrn_reflns_limit_k_min -15
_diffrn_reflns_limit_l_max 18
_diffrn_reflns_limit_l_min -19
_diffrn_reflns_number 9566
_diffrn_reflns_theta_max 28.28
_diffrn_reflns_theta_min 2.24
_diffrn_standards_decay_% ?
_diffrn_standards_interval_count ?
_diffrn_standards_interval_time ?
_diffrn_standards_number ?
_exptl_absorpt_coefficient_mu 0.100
_exptl_absorpt_correction_T_max 1.00000
_exptl_absorpt_correction_T_min 0.55382
_exptl_absorpt_correction_type empirical
_exptl_absorpt_process_details ?
_exptl_crystal_colour colourless
_exptl_crystal_density_diffrn 1.316
_exptl_crystal_density_meas ?
_exptl_crystal_density_method 'not measured'
_exptl_crystal_description ?
_exptl_crystal_F_000 664
_exptl_crystal_size_max 0.378
_exptl_crystal_size_mid 0.211
_exptl_crystal_size_min 0.189
_refine_ls_extinction_coef 0.0141(11)
_refine_ls_extinction_expression Fc^*^=kFc[1+0.001xFc^2^\l^3^/sin(2\q)]^-1/4^
_refine_ls_extinction_method SHELXL
_refine_ls_goodness_of_fit_ref 0.833
_refine_ls_hydrogen_treatment mixed
_refine_ls_matrix_type full
_refine_ls_number_parameters 273
_refine_ls_number_reflns 3722
_refine_ls_number_restraints 2
_refine_ls_restrained_S_all 0.833
_refine_ls_R_factor_all 0.0965
_refine_ls_R_factor_gt 0.0455
_refine_ls_shift/su_max 0.001
_refine_ls_shift/su_mean 0.000
_refine_ls_structure_factor_coef Fsqd
_refine_ls_weighting_details 'calc w=1/[\s^2^(Fo^2^)+(0.0295P)^2^+0.0000P] where P=(Fo^2^+2Fc^2^)/3'
_refine_ls_weighting_scheme calc
_refine_ls_wR_factor_gt 0.0801
_refine_ls_wR_factor_ref 0.0927
_reflns_number_gt 1893
_reflns_number_total 3722
_reflns_threshold_expression >2sigma(I)
_cod_depositor_comments
;
The following automatic conversions were performed:
'_symmetry_cell_setting' value 'Monoclinic' changed to 'monoclinic'
according to '/home/saulius/struct/CIF-dictionaries/cif_core.dic'
dictionary named 'cif_core.dic' version 2.4.1 from 2010-06-29.

Automatic conversion script
Id: cif_fix_enum 1527 2010-12-29 10:47:43Z saulius 
;
_cod_original_sg_symbol_H-M P2(1)/n
_cod_database_code 4020051

loop_
_symmetry_equiv_pos_as_xyz
'x, y, z'
'-x+1/2, y+1/2, -z+1/2'
'-x, -y, -z'
'x-1/2, -y-1/2, z-1/2'

loop_
_atom_site_label
_atom_site_type_symbol
_atom_site_fract_x
_atom_site_fract_y
_atom_site_fract_z
_atom_site_U_iso_or_equiv
_atom_site_adp_type
_atom_site_occupancy
_atom_site_symmetry_multiplicity
_atom_site_calc_flag
_atom_site_refinement_flags
_atom_site_disorder_assembly
_atom_site_disorder_group
O1 O 0.06769(13) 0.56154(11) 0.18508(8) 0.0520(4) Uani 1 1 d . . .
O2 O 0.21875(12) 0.44720(10) 0.13211(8) 0.0442(3) Uani 1 1 d . . .
O3 O 0.10455(15) 0.07600(13) 0.16572(11) 0.0819(5) Uani 1 1 d . . .
O4 O -0.11152(14) 0.09659(12) 0.06758(9) 0.0674(5) Uani 1 1 d . . .
O5 O 0.06125(16) 0.47948(12) 0.37344(10) 0.0702(5) Uani 1 1 d . . .
O6 O 0.10450(13) 0.29013(11) 0.38460(8) 0.0541(4) Uani 1 1 d . . .
C1 C 0.14305(19) 0.47692(16) 0.19477(12) 0.0391(4) Uani 1 1 d . . .
C2 C 0.16980(17) 0.38698(14) 0.26617(11) 0.0350(4) Uani 1 1 d . . .
C3 C 0.25703(18) 0.30829(16) 0.24539(12) 0.0360(4) Uani 1 1 d . . .
C4 C 0.29532(18) 0.33884(14) 0.15739(11) 0.0384(4) Uani 1 1 d . . .
C5 C 0.2348(2) 0.25173(19) 0.07977(14) 0.0469(5) Uani 1 1 d D . .
C6 C 0.0728(2) 0.22938(16) 0.05918(12) 0.0435(5) Uani 1 1 d . . .
C7 C 0.0264(2) 0.12676(16) 0.10322(13) 0.0464(5) Uani 1 1 d . . .
C8 C -0.1650(4) -0.0039(3) 0.1058(3) 0.0811(9) Uani 1 1 d . . .
C9 C -0.0239(3) 0.2965(2) 0.00538(16) 0.0716(7) Uani 1 1 d . . .
C10 C 0.10622(18) 0.39339(17) 0.34646(12) 0.0419(5) Uani 1 1 d . . .
C11 C 0.0405(4) 0.2860(3) 0.4626(2) 0.0718(8) Uani 1 1 d D . .
C12 C 0.45757(19) 0.35771(16) 0.16680(12) 0.0413(5) Uani 1 1 d . . .
C13 C 0.5085(3) 0.4575(2) 0.13528(15) 0.0587(6) Uani 1 1 d . . .
C14 C 0.6565(3) 0.4698(3) 0.14009(18) 0.0746(8) Uani 1 1 d . . .
C15 C 0.7531(3) 0.3845(3) 0.17714(16) 0.0706(7) Uani 1 1 d . . .
C16 C 0.7039(2) 0.2860(2) 0.20894(16) 0.0657(6) Uani 1 1 d . . .
C17 C 0.5566(2) 0.2719(2) 0.20361(14) 0.0532(5) Uani 1 1 d . . .
H1 H 0.2926(16) 0.2408(14) 0.2777(11) 0.041(5) Uiso 1 1 d . . .
H2 H 0.2566(18) 0.2830(14) 0.0257(12) 0.054(6) Uiso 1 1 d . . .
H3 H 0.2904(17) 0.1785(13) 0.0942(11) 0.050(5) Uiso 1 1 d D . .
H4 H -0.163(3) 0.012(2) 0.166(2) 0.135(14) Uiso 1 1 d . . .
H5 H -0.264(4) -0.013(2) 0.073(2) 0.148(12) Uiso 1 1 d . . .
H6 H -0.102(3) -0.068(2) 0.1046(18) 0.125(12) Uiso 1 1 d . . .
H7 H 0.009(2) 0.3646(18) -0.0248(14) 0.084(7) Uiso 1 1 d . . .
H8 H -0.125(2) 0.2820(15) -0.0061(12) 0.063(6) Uiso 1 1 d . . .
H9 H 0.084(3) 0.342(3) 0.506(2) 0.141(13) Uiso 1 1 d . . .
H10 H -0.054(2) 0.313(2) 0.444(2) 0.154(14) Uiso 1 1 d D . .
H11 H 0.056(2) 0.210(2) 0.4837(16) 0.108(10) Uiso 1 1 d . . .
H12 H 0.439(2) 0.5166(17) 0.1113(13) 0.070(7) Uiso 1 1 d . . .
H13 H 0.690(2) 0.5352(19) 0.1202(15) 0.089(8) Uiso 1 1 d . . .
H14 H 0.853(2) 0.3960(16) 0.1779(13) 0.074(7) Uiso 1 1 d . . .
H15 H 0.769(2) 0.2242(17) 0.2357(12) 0.067(7) Uiso 1 1 d . . .
H16 H 0.5281(18) 0.2025(15) 0.2280(12) 0.056(6) Uiso 1 1 d . . .

loop_
_atom_site_aniso_label
_atom_site_aniso_U_11
_atom_site_aniso_U_22
_atom_site_aniso_U_33
_atom_site_aniso_U_23
_atom_site_aniso_U_13
_atom_site_aniso_U_12
O1 0.0564(9) 0.0414(8) 0.0603(9) 0.0067(6) 0.0187(7) 0.0123(6)
O2 0.0504(8) 0.0434(8) 0.0441(8) 0.0072(6) 0.0218(6) 0.0021(6)
O3 0.0584(10) 0.0734(11) 0.1015(13) 0.0379(10) -0.0030(9) -0.0054(8)
O4 0.0494(9) 0.0733(11) 0.0715(10) 0.0185(8) 0.0005(7) -0.0201(7)
O5 0.0995(12) 0.0546(10) 0.0743(10) 0.0014(8) 0.0554(9) 0.0146(8)
O6 0.0667(9) 0.0541(9) 0.0521(8) 0.0129(7) 0.0347(7) 0.0068(7)
C1 0.0362(11) 0.0388(11) 0.0436(11) -0.0025(9) 0.0124(9) -0.0060(9)
C2 0.0341(10) 0.0362(10) 0.0372(10) -0.0007(8) 0.0137(8) -0.0024(8)
C3 0.0339(10) 0.0346(11) 0.0405(11) 0.0037(9) 0.0109(8) -0.0047(8)
C4 0.0415(11) 0.0357(10) 0.0425(11) 0.0023(8) 0.0186(8) 0.0005(8)
C5 0.0497(13) 0.0501(14) 0.0464(13) -0.0050(10) 0.0222(10) -0.0050(10)
C6 0.0447(12) 0.0497(12) 0.0373(11) -0.0004(9) 0.0124(9) -0.0058(9)
C7 0.0424(12) 0.0473(13) 0.0486(12) -0.0003(10) 0.0100(9) -0.0019(10)
C8 0.076(2) 0.072(2) 0.092(3) 0.0161(18) 0.0169(18) -0.0313(18)
C9 0.0611(18) 0.0797(19) 0.0661(16) 0.0258(13) 0.0016(13) -0.0139(14)
C10 0.0380(11) 0.0474(12) 0.0429(11) 0.0022(10) 0.0148(9) -0.0007(9)
C11 0.090(2) 0.080(2) 0.0617(17) 0.0177(16) 0.0487(15) 0.0064(18)
C12 0.0410(11) 0.0458(12) 0.0419(11) -0.0058(9) 0.0192(8) -0.0072(9)
C13 0.0540(15) 0.0587(15) 0.0695(15) 0.0037(12) 0.0271(12) -0.0102(12)
C14 0.0680(19) 0.080(2) 0.0850(19) -0.0006(15) 0.0371(14) -0.0288(16)
C15 0.0439(15) 0.102(2) 0.0711(16) -0.0163(15) 0.0247(12) -0.0234(15)
C16 0.0460(15) 0.0832(19) 0.0704(16) -0.0072(14) 0.0191(12) 0.0028(14)
C17 0.0461(13) 0.0577(15) 0.0623(14) 0.0014(11) 0.0259(10) -0.0030(11)
